data_7127795
loop_
_publ_author_name
'Skrzy\'nska, Anna'
'Frankowski, Sebastian'
'Topolska, Aleksandra'
'Dyguda, Mateusz'
'Gao, Xin-Yue'
'Xu, Chang-Jiang'
'Chen, Ying-Chun'
'Albrecht, \/Lukasz'

_publ_section_title
;
 Enantioselective H-bond-directed vinylogous iminium ion strategy for the
 functionalization of vinyl-substituted heteroaryl aldehydes.
;
_journal_issue 13
_journal_name_full 'Chemical communications (Cambridge, England)'
_journal_page_first 1667
_journal_page_last 1670
_journal_paper_doi 10.1039/d0cc07765h
_journal_volume 57
_journal_year 2021
_chemical_absolute_configuration ad
_chemical_formula_moiety 'C15 H14 O2 S'
_chemical_formula_sum 'C15 H14 O2 S'
_chemical_formula_weight 258.32
_chemical_name_systematic
;
(3aR,8bR)-3a-phenyl-3,3a,5,8b-tetrahydro-1H-furo[3,2-d]thieno[3,4-b]pyran
;
_space_group_IT_number 4
_space_group_name_Hall 'P 2yb'
_space_group_name_H-M_alt 'P 1 21 1'
_symmetry_cell_setting monoclinic
_symmetry_Int_Tables_number 4
_symmetry_space_group_name_Hall 'P 2yb'
_symmetry_space_group_name_H-M 'P 1 21 1'
_atom_sites_solution_hydrogens geom
_atom_sites_solution_primary difmap
_atom_sites_solution_secondary difmap
_audit_update_record
;
2020-08-23 deposited with the CCDC.	2021-01-07 downloaded from the CCDC.
;
_cell_angle_alpha 90
_cell_angle_beta 108.874(1)
_cell_angle_gamma 90
_cell_formula_units_Z 2
_cell_length_a 7.3707(1)
_cell_length_b 10.3546(1)
_cell_length_c 8.6086(1)
_cell_measurement_reflns_used 21526
_cell_measurement_temperature 100
_cell_measurement_theta_max 78.744
_cell_measurement_theta_min 4.224
_cell_volume 621.688(13)
_computing_cell_refinement 'CrysAlisPro 1.171.40.82a (Rigaku OD, 2020)'
_computing_data_collection 'CrysAlisPro 1.171.40.82a (Rigaku OD, 2020)'
_computing_data_reduction 'CrysAlisPro 1.171.40.82a (Rigaku OD, 2020)'
_diffrn_ambient_environment N~2~
_diffrn_ambient_temperature 100
_diffrn_detector 'Hybrid Pixel Array Detector'
_diffrn_detector_area_resol_mean 5.8140
_diffrn_detector_type 'Pilatus 300K'
_diffrn_measured_fraction_theta_full 0.997
_diffrn_measured_fraction_theta_max 0.997
_diffrn_measurement_device 'four-circle diffractometer'
_diffrn_measurement_device_type 'XtaLB Synergy, Dualflex, Pilatus 300K'
_diffrn_radiation_monochromator mirror
_diffrn_radiation_probe x-ray
_diffrn_radiation_type 'Cu K\a'
_diffrn_radiation_wavelength 1.54184
_diffrn_reflns_av_R_equivalents 0.0205
_diffrn_reflns_av_unetI/netI 0.0081
_diffrn_reflns_limit_h_max 8
_diffrn_reflns_limit_h_min -8
_diffrn_reflns_limit_k_max 12
_diffrn_reflns_limit_k_min -12
_diffrn_reflns_limit_l_max 10
_diffrn_reflns_limit_l_min -10
_diffrn_reflns_number 21876
_diffrn_reflns_reduction_process
;
;
_diffrn_reflns_theta_full 66.58
_diffrn_reflns_theta_max 66.58
_diffrn_reflns_theta_min 6.35
_diffrn_source 'micro-focus sealed X-ray tube'
_diffrn_source_type 'PhotonJet (Cu) X-ray Source'
_exptl_absorpt_coefficient_mu 2.231
_exptl_absorpt_correction_T_max 1.000
_exptl_absorpt_correction_T_min 0.344
_exptl_absorpt_correction_type gaussian
_exptl_absorpt_process_details
;
CrysAlisPro 1.171.40.82a (Rigaku Oxford Diffraction, 2020)
Numerical absorption correction based on gaussian integration over
a multifaceted crystal model
Empirical absorption correction using spherical harmonics,
implemented in SCALE3 ABSPACK scaling algorithm.
;
_exptl_crystal_colour colourless
_exptl_crystal_density_diffrn 1.380
_exptl_crystal_description plate
_exptl_crystal_F_000 272
_exptl_crystal_size_max 0.382
_exptl_crystal_size_mid 0.305
_exptl_crystal_size_min 0.100
_refine_diff_density_max 0.190
_refine_diff_density_min -0.149
_refine_diff_density_rms 0.030
_refine_ls_abs_structure_details
;
 Flack x determined using 1020 quotients [(I+)-(I-)]/[(I+)+(I-)]
 (Parsons, Flack and Wagner, Acta Cryst. B69 (2013) 249-259).
;
_refine_ls_abs_structure_Flack 0.003(7)
_refine_ls_extinction_method none
_refine_ls_goodness_of_fit_ref 1.054
_refine_ls_hydrogen_treatment constr
_refine_ls_matrix_type full
_refine_ls_number_parameters 163
_refine_ls_number_reflns 2177
_refine_ls_number_restraints 1
_refine_ls_restrained_S_all 1.054
_refine_ls_R_factor_all 0.0194
_refine_ls_R_factor_gt 0.0194
_refine_ls_shift/su_max 0.000
_refine_ls_shift/su_mean 0.000
_refine_ls_structure_factor_coef Fsqd
_refine_ls_weighting_details 'w=1/[\s^2^(Fo^2^)+(0.0303P)^2^+0.1622P] where P=(Fo^2^+2Fc^2^)/3'
_refine_ls_weighting_scheme calc
_refine_ls_wR_factor_gt 0.0511
_refine_ls_wR_factor_ref 0.0511
_reflns_number_gt 2177
_reflns_number_total 2177
_reflns_threshold_expression I>2\s(I)
_cod_data_source_file d0cc07765h2.cif
_cod_data_source_block maf21
_cod_depositor_comments 'Adding full bibliography for 7127795--7127796.cif.'
_cod_original_sg_symbol_H-M 'P 21'
_cod_database_code 7127795

loop_
_space_group_symop_id
_space_group_symop_operation_xyz
1 x,y,z
2 -x,1/2+y,-z

loop_
_atom_site_aniso_label
_atom_site_aniso_U_11
_atom_site_aniso_U_22
_atom_site_aniso_U_33
_atom_site_aniso_U_23
_atom_site_aniso_U_13
_atom_site_aniso_U_12
S1 0.0125(2) 0.0228(2) 0.0218(2) 0.0048(2) 0.0078(2) 0.0003(2)
O1 0.0168(6) 0.0127(6) 0.0177(7) -0.0008(5) 0.0077(5) -0.0015(5)
O2 0.0188(6) 0.0174(7) 0.0175(6) -0.0011(5) 0.0106(5) -0.0003(5)
C1 0.0145(8) 0.0120(8) 0.0148(8) 0.0004(8) 0.0063(7) -0.0005(8)
C2 0.0127(9) 0.0129(9) 0.0138(8) 0.0002(7) 0.0054(7) 0.0002(7)
C3 0.0134(9) 0.0197(9) 0.0164(9) 0.0002(7) 0.0050(8) 0.0001(7)
C4 0.0156(9) 0.0207(10) 0.0161(9) -0.0001(8) 0.0067(7) -0.0013(8)
C5 0.0181(9) 0.0154(9) 0.0163(9) -0.0003(8) 0.0077(8) 0.0006(8)
C6 0.0133(9) 0.0161(10) 0.0139(9) -0.0022(7) 0.0052(7) -0.0022(7)
C7 0.0128(9) 0.0151(10) 0.0130(9) -0.0007(7) 0.0036(7) -0.0016(7)
C8 0.0149(9) 0.0141(9) 0.0153(9) 0.0011(7) 0.0039(7) -0.0016(7)
C9 0.0177(10) 0.0184(10) 0.0161(9) 0.0013(8) 0.0069(7) -0.0026(8)
C10 0.0146(9) 0.0174(10) 0.0123(8) -0.0020(7) 0.0077(7) 0.0002(7)
C11 0.0177(10) 0.0179(9) 0.0149(9) 0.0009(8) 0.0074(7) -0.0007(8)
C12 0.0207(10) 0.0227(11) 0.0163(9) -0.0029(8) 0.0095(8) -0.0062(8)
C13 0.0149(9) 0.0307(11) 0.0126(9) -0.0018(8) 0.0042(7) -0.0022(8)
C14 0.0184(10) 0.0259(11) 0.0156(9) 0.0004(8) 0.0047(7) 0.0061(8)
C15 0.0187(10) 0.0175(10) 0.0156(9) -0.0008(8) 0.0068(8) 0.0009(8)

loop_
_atom_site_label
_atom_site_type_symbol
_atom_site_thermal_displace_type
_atom_site_fract_x
_atom_site_fract_y
_atom_site_fract_z
_atom_site_occupancy
_atom_site_U_iso_or_equiv
_atom_site_calc_flag
_atom_site_refinement_flags
_atom_site_disorder_assembly
_atom_site_disorder_group
S1 S Uani -0.19106(6) 0.48581(5) 0.59266(5) 1.000 0.0185(1) d . . .
O1 O Uani 0.19468(19) 0.35156(12) 0.57744(16) 1.000 0.0152(4) d . . .
O2 O Uani 0.40423(19) 0.45761(12) 0.26545(16) 1.000 0.0168(4) d . . .
C1 C Uani 0.1923(2) 0.4794(2) 0.6450(2) 1.000 0.0134(5) d . . .
C2 C Uani 0.1046(3) 0.57386(18) 0.5011(2) 1.000 0.0129(5) d . . .
C3 C Uani -0.1056(3) 0.53172(19) 0.4238(2) 1.000 0.0165(5) d . . .
C4 C Uani 0.0494(3) 0.4707(2) 0.7404(2) 1.000 0.0171(5) d . . .
C5 C Uani 0.3245(3) 0.33579(19) 0.4846(2) 1.000 0.0161(5) d . . .
C6 C Uani 0.3100(3) 0.45146(18) 0.3790(2) 1.000 0.0142(5) d . . .
C7 C Uani 0.2162(3) 0.56191(18) 0.3835(2) 1.000 0.0138(5) d . . .
C8 C Uani 0.2510(3) 0.64561(19) 0.2630(2) 1.000 0.0150(5) d . . .
C9 C Uani 0.3644(3) 0.57868(19) 0.1960(2) 1.000 0.0171(6) d . . .
C10 C Uani 0.3912(3) 0.51439(17) 0.7623(2) 1.000 0.0140(5) d . . .
C11 C Uani 0.4657(3) 0.63900(19) 0.7788(2) 1.000 0.0163(5) d . . .
C12 C Uani 0.6452(3) 0.6647(2) 0.8923(2) 1.000 0.0191(6) d . . .
C13 C Uani 0.7518(3) 0.5666(2) 0.9896(2) 1.000 0.0195(6) d . . .
C14 C Uani 0.6778(3) 0.4422(2) 0.9752(2) 1.000 0.0202(6) d . . .
C15 C Uani 0.4982(3) 0.41682(19) 0.8624(2) 1.000 0.0170(6) d . . .
H2 H Uiso 0.11115 0.66444 0.54284 1.000 0.0150 c RU . .
H3A H Uiso -0.11468 0.45762 0.34899 1.000 0.0200 c RU . .
H3B H Uiso -0.18342 0.60368 0.36031 1.000 0.0200 c RU . .
H4A H Uiso 0.07344 0.54084 0.82270 1.000 0.0210 c RU . .
H4B H Uiso 0.06319 0.38686 0.79831 1.000 0.0210 c RU . .
H5A H Uiso 0.29063 0.25722 0.41568 1.000 0.0190 c RU . .
H5B H Uiso 0.45744 0.32622 0.55998 1.000 0.0190 c RU . .
H8 H Uiso 0.20384 0.73089 0.23594 1.000 0.0180 c RU . .
H9 H Uiso 0.41045 0.61065 0.11225 1.000 0.0200 c RU . .
H11 H Uiso 0.39399 0.70674 0.71239 1.000 0.0200 c RU . .
H12 H Uiso 0.69505 0.75000 0.90324 1.000 0.0230 c RU . .
H13 H Uiso 0.87488 0.58448 1.06575 1.000 0.0230 c RU . .
H14 H Uiso 0.74950 0.37469 1.04212 1.000 0.0240 c RU . .
H15 H Uiso 0.44767 0.33173 0.85323 1.000 0.0200 c RU . .

loop_
_atom_type_symbol
_atom_type_description
_atom_type_scat_dispersion_real
_atom_type_scat_dispersion_imag
_atom_type_scat_source
C C 0.0181 0.0091 ' International Tables Vol C Tables 4.2.6.8 and 6.1.1.4'
H H 0.0000 0.0000 ' International Tables Vol C Tables 4.2.6.8 and 6.1.1.4'
O O 0.0492 0.0322 ' International Tables Vol C Tables 4.2.6.8 and 6.1.1.4'
S S 0.3331 0.5567 ' International Tables Vol C Tables 4.2.6.8 and 6.1.1.4'

loop_
_geom_angle_atom_site_label_1
_geom_angle_atom_site_label_2
_geom_angle_atom_site_label_3
_geom_angle
C3 S1 C4 94.01(9)
C1 O1 C5 115.02(14)
C6 O2 C9 105.39(15)
O1 C1 C2 108.22(13)
O1 C1 C4 105.13(15)
O1 C1 C10 110.36(14)
C2 C1 C4 106.54(15)
C2 C1 C10 116.22(16)
C4 C1 C10 109.75(14)
C1 C2 C3 105.58(15)
C1 C2 C7 108.04(16)
C3 C2 C7 112.31(14)
S1 C3 C2 106.75(11)
S1 C4 C1 107.60(11)
O1 C5 C6 108.58(16)
O2 C6 C5 121.36(17)
O2 C6 C7 111.41(16)
C5 C6 C7 127.17(18)
C2 C7 C6 119.26(17)
C2 C7 C8 134.55(18)
C6 C7 C8 106.20(18)
C7 C8 C9 106.17(17)
O2 C9 C8 110.84(17)
C1 C10 C11 123.30(17)
C1 C10 C15 117.75(17)
C11 C10 C15 118.88(18)
C10 C11 C12 120.18(18)
C11 C12 C13 120.50(19)
C12 C13 C14 119.73(19)
C13 C14 C15 119.70(18)
C10 C15 C14 120.99(19)
C1 C2 H2 110.00
C3 C2 H2 110.00
C7 C2 H2 110.00
S1 C3 H3A 110.00
S1 C3 H3B 110.00
C2 C3 H3A 110.00
C2 C3 H3B 110.00
H3A C3 H3B 109.00
S1 C4 H4A 110.00
S1 C4 H4B 110.00
C1 C4 H4A 110.00
C1 C4 H4B 110.00
H4A C4 H4B 109.00
O1 C5 H5A 110.00
O1 C5 H5B 110.00
C6 C5 H5A 110.00
C6 C5 H5B 110.00
H5A C5 H5B 108.00
C7 C8 H8 127.00
C9 C8 H8 127.00
O2 C9 H9 125.00
C8 C9 H9 125.00
C10 C11 H11 120.00
C12 C11 H11 120.00
C11 C12 H12 120.00
C13 C12 H12 120.00
C12 C13 H13 120.00
C14 C13 H13 120.00
C13 C14 H14 120.00
C15 C14 H14 120.00
C10 C15 H15 119.00
C14 C15 H15 120.00

loop_
_geom_bond_atom_site_label_1
_geom_bond_atom_site_label_2
_geom_bond_distance
S1 C3 1.824(2)
S1 C4 1.823(2)
O1 C1 1.448(2)
O1 C5 1.441(3)
O2 C6 1.372(2)
O2 C9 1.379(2)
C1 C2 1.546(3)
C1 C4 1.534(3)
C1 C10 1.531(3)
C2 C3 1.538(3)
C2 C7 1.502(3)
C5 C6 1.486(3)
C6 C7 1.343(3)
C7 C8 1.437(3)
C8 C9 1.350(3)
C10 C11 1.391(3)
C10 C15 1.395(3)
C11 C12 1.393(3)
C12 C13 1.387(3)
C13 C14 1.389(3)
C14 C15 1.390(3)
C2 H2 1.0000
C3 H3A 0.9900
C3 H3B 0.9900
C4 H4A 0.9900
C4 H4B 0.9900
C5 H5A 0.9900
C5 H5B 0.9900
C8 H8 0.9500
C9 H9 0.9500
C11 H11 0.9500
C12 H12 0.9500
C13 H13 0.9500
C14 H14 0.9500
C15 H15 0.9500

loop_
_geom_hbond_atom_site_label_D
_geom_hbond_atom_site_label_H
_geom_hbond_atom_site_label_A
_geom_hbond_distance_DH
_geom_hbond_distance_HA
_geom_hbond_distance_DA
_geom_hbond_angle_DHA
_geom_hbond_site_symmetry_A
C12 H12 O2 0.9500 2.5600 3.295(2) 134.00 2_656

loop_
_geom_torsion_atom_site_label_1
_geom_torsion_atom_site_label_2
_geom_torsion_atom_site_label_3
_geom_torsion_atom_site_label_4
_geom_torsion
C4 S1 C3 C2 -17.06(14)
C3 S1 C4 C1 -9.73(15)
C5 O1 C1 C2 67.86(18)
C5 O1 C1 C4 -178.60(14)
C5 O1 C1 C10 -60.33(18)
C1 O1 C5 C6 -42.48(19)
C9 O2 C6 C5 -177.79(17)
C9 O2 C6 C7 -0.4(2)
C6 O2 C9 C8 0.2(2)
O1 C1 C2 C3 65.76(17)
O1 C1 C2 C7 -54.59(18)
C4 C1 C2 C3 -46.85(19)
C4 C1 C2 C7 -167.20(15)
C10 C1 C2 C3 -169.47(15)
C10 C1 C2 C7 70.2(2)
O1 C1 C4 S1 -80.91(15)
C2 C1 C4 S1 33.81(18)
C10 C1 C4 S1 160.41(13)
O1 C1 C10 C11 145.01(18)
O1 C1 C10 C15 -38.0(2)
C2 C1 C10 C11 21.3(3)
C2 C1 C10 C15 -161.68(17)
C4 C1 C10 C11 -99.6(2)
C4 C1 C10 C15 77.4(2)
C1 C2 C3 S1 38.88(17)
C7 C2 C3 S1 156.40(13)
C1 C2 C7 C6 24.9(2)
C1 C2 C7 C8 -155.5(2)
C3 C2 C7 C6 -91.2(2)
C3 C2 C7 C8 88.5(3)
O1 C5 C6 O2 -173.73(16)
O1 C5 C6 C7 9.3(3)
O2 C6 C7 C2 -179.82(16)
O2 C6 C7 C8 0.5(2)
C5 C6 C7 C2 -2.6(3)
C5 C6 C7 C8 177.66(19)
C2 C7 C8 C9 -180.0(2)
C6 C7 C8 C9 -0.3(2)
C7 C8 C9 O2 0.1(2)
C1 C10 C11 C12 177.72(18)
C15 C10 C11 C12 0.8(3)
C1 C10 C15 C14 -178.20(17)
C11 C10 C15 C14 -1.1(3)
C10 C11 C12 C13 0.2(3)
C11 C12 C13 C14 -0.9(3)
C12 C13 C14 C15 0.5(3)
C13 C14 C15 C10 0.4(3)
